data_4123775
loop_
_publ_author_name
'Palmer, Joshua H.'
'Parkin, Gerard'

_publ_section_title
;
 Protolytic Cleavage of Hg-C Bonds Induced by
 1-Methyl-1,3-dihydro-2H-benzimidazole-2-selone: Synthesis and Structural
 Characterization of Mercury Complexes.
;
_journal_issue 13
_journal_name_full 'Journal of the American Chemical Society'
_journal_page_first 4503
_journal_page_last 4516
_journal_paper_doi 10.1021/jacs.5b00840
_journal_volume 137
_journal_year 2015
_chemical_formula_sum 'C16 H16 Hg I2 N4 Se2'
_chemical_formula_weight 876.64
_chemical_name_systematic
; 
 ? 
;
_space_group_crystal_system orthorhombic
_space_group_IT_number 60
_space_group_name_Hall '-P 2n 2ab'
_space_group_name_H-M_alt 'P b c n'
_symmetry_space_group_name_Hall '-P 2n 2ab'
_symmetry_space_group_name_H-M 'P b c n'
_atom_sites_solution_hydrogens mixed
_audit_creation_method SHELXL-2013
_cell_angle_alpha 90
_cell_angle_beta 90
_cell_angle_gamma 90
_cell_formula_units_Z 8
_cell_length_a 16.884(2)
_cell_length_b 8.4266(11)
_cell_length_c 30.211(4)
_cell_measurement_reflns_used 3105
_cell_measurement_temperature 130(2)
_cell_measurement_theta_max 25.10
_cell_measurement_theta_min 2.70
_cell_volume 4298.3(9)
_computing_cell_refinement 'Bruker SAINT'
_computing_data_collection 'Bruker APEX2'
_computing_data_reduction 'Bruker SAINT'
_computing_molecular_graphics 'Bruker SHELXTL'
_computing_publication_material 'Bruker SHELXTL'
_computing_structure_refinement 'SHELXL-2013 (Sheldrick, 2013)'
_computing_structure_solution 'SHELXS-97 (Sheldrick, 2008)'
_diffrn_ambient_temperature 130(2)
_diffrn_measured_fraction_theta_full 0.999
_diffrn_measured_fraction_theta_max 1.000
_diffrn_measurement_device_type 'Bruker APEX-II CCD'
_diffrn_measurement_method '\f and \w scans'
_diffrn_radiation_type MoK\a
_diffrn_radiation_wavelength 0.71073
_diffrn_reflns_av_unetI/netI 0.0756
_diffrn_reflns_laue_measured_fraction_full 0.999
_diffrn_reflns_laue_measured_fraction_max 1.000
_diffrn_reflns_limit_h_max 23
_diffrn_reflns_limit_h_min 0
_diffrn_reflns_limit_k_max 11
_diffrn_reflns_limit_k_min 0
_diffrn_reflns_limit_l_max 0
_diffrn_reflns_limit_l_min -42
_diffrn_reflns_number 6281
_diffrn_reflns_point_group_measured_fraction_full 0.999
_diffrn_reflns_point_group_measured_fraction_max 1.000
_diffrn_reflns_theta_full 25.242
_diffrn_reflns_theta_max 30.034
_diffrn_reflns_theta_min 1.809
_exptl_absorpt_coefficient_mu 13.429
_exptl_absorpt_correction_T_max 0.500
_exptl_absorpt_correction_T_min 0.255
_exptl_absorpt_correction_type empirical
_exptl_absorpt_process_details sadabs
_exptl_crystal_colour colourless
_exptl_crystal_density_diffrn 2.709
_exptl_crystal_description block
_exptl_crystal_F_000 3152
_exptl_crystal_size_max 0.140
_exptl_crystal_size_mid 0.070
_exptl_crystal_size_min 0.060
_refine_diff_density_max 1.722
_refine_diff_density_min -1.470
_refine_diff_density_rms 0.257
_refine_ls_extinction_method none
_refine_ls_goodness_of_fit_ref 0.988
_refine_ls_hydrogen_treatment mixed
_refine_ls_matrix_type full
_refine_ls_number_parameters 235
_refine_ls_number_reflns 6281
_refine_ls_number_restraints 13
_refine_ls_restrained_S_all 0.987
_refine_ls_R_factor_all 0.0904
_refine_ls_R_factor_gt 0.0502
_refine_ls_shift/su_max 0.001
_refine_ls_shift/su_mean 0.000
_refine_ls_structure_factor_coef Fsqd
_refine_ls_weighting_details 'w=1/[\s^2^(Fo^2^)+(0.0562P)^2^] where P=(Fo^2^+2Fc^2^)/3'
_refine_ls_weighting_scheme calc
_refine_ls_wR_factor_gt 0.1081
_refine_ls_wR_factor_ref 0.1216
_reflns_Friedel_coverage 0.000
_reflns_number_gt 4130
_reflns_number_total 6281
_reflns_threshold_expression 'I > 2\s(I)'
_cod_data_source_file ja5b00840_si_001.cif
_cod_data_source_block se2hgi2acn
_cod_original_cell_volume 4298.3(10)
_cod_database_code 4123775
_shelx_space_group_comment
; 
The symmetry employed for this shelxl refinement is uniquely defined 
by the following loop, which should always be used as a source of 
symmetry information in preference to the above space-group names. 
They are only intended as comments. 
;
_shelx_estimated_absorpt_t_min 0.255
_shelx_estimated_absorpt_t_max 0.500
_shelxl_version_number 2013-4

loop_
_space_group_symop_operation_xyz
'x, y, z'
'-x+1/2, -y+1/2, z+1/2'
'-x, y, -z+1/2'
'x+1/2, -y+1/2, -z'
'-x, -y, -z'
'x-1/2, y-1/2, -z-1/2'
'x, -y, z-1/2'
'-x-1/2, y-1/2, z'

loop_
_atom_site_label
_atom_site_type_symbol
_atom_site_fract_x
_atom_site_fract_y
_atom_site_fract_z
_atom_site_U_iso_or_equiv
_atom_site_adp_type
_atom_site_occupancy
_atom_site_site_symmetry_order
_atom_site_calc_flag
_atom_site_refinement_flags_posn
_atom_site_refinement_flags_adp
Hg Hg 0.37596(2) 0.76408(4) 0.13839(2) 0.02776(10) Uani 1 1 d . .
I1 I 0.43448(3) 1.04412(7) 0.17432(2) 0.02977(15) Uani 1 1 d . .
I2 I 0.48733(4) 0.66226(8) 0.07566(2) 0.03409(16) Uani 1 1 d . .
N11 N 0.2283(5) 0.6509(9) 0.2389(2) 0.0255(16) Uani 1 1 d D U
H11 H 0.209(5) 0.629(10) 0.219(2) 0.013(12) Uiso 1 1 d D U
N12 N 0.3308(4) 0.7306(9) 0.2756(2) 0.0297(18) Uani 1 1 d . .
N21 N 0.2878(5) 0.6354(9) 0.0353(2) 0.0248(16) Uani 1 1 d D U
H21 H 0.328(4) 0.645(10) 0.042(3) 0.013(12) Uiso 1 1 d D U
N22 N 0.1603(4) 0.6545(9) 0.0397(2) 0.0231(15) Uani 1 1 d . .
Se1 Se 0.37136(6) 0.53972(11) 0.19931(3) 0.0313(2) Uani 1 1 d . .
Se2 Se 0.23431(5) 0.82804(10) 0.10827(3) 0.02441(19) Uani 1 1 d . .
C11 C 0.3069(6) 0.6456(10) 0.2391(3) 0.0271(19) Uani 1 1 d . .
C12 C 0.1996(6) 0.7351(10) 0.2740(3) 0.029(2) Uani 1 1 d . .
C13 C 0.2642(5) 0.7878(11) 0.2976(3) 0.0257(19) Uani 1 1 d . .
C14 C 0.2569(6) 0.8804(11) 0.3352(3) 0.033(2) Uani 1 1 d . .
H14 H 0.3017 0.9198 0.3508 0.040 Uiso 1 1 calc R U
C15 C 0.1818(6) 0.9109(11) 0.3483(3) 0.036(2) Uani 1 1 d . .
H15 H 0.1740 0.9740 0.3740 0.043 Uiso 1 1 calc R U
C16 C 0.1164(6) 0.8554(11) 0.3263(3) 0.035(2) Uani 1 1 d . .
H16 H 0.0653 0.8779 0.3379 0.042 Uiso 1 1 calc R U
C17 C 0.1224(6) 0.7681(12) 0.2878(3) 0.038(2) Uani 1 1 d . .
H17 H 0.0773 0.7328 0.2719 0.045 Uiso 1 1 calc R U
C18 C 0.4121(6) 0.7588(13) 0.2888(4) 0.042(3) Uani 1 1 d . .
H18A H 0.4453 0.6701 0.2790 0.063 Uiso 1 1 calc R U
H18B H 0.4149 0.7679 0.3211 0.063 Uiso 1 1 calc R U
H18C H 0.4311 0.8574 0.2752 0.063 Uiso 1 1 calc R U
C21 C 0.2280(5) 0.6972(10) 0.0589(3) 0.027(2) Uani 1 1 d . .
C22 C 0.2583(6) 0.5431(10) 0.0019(3) 0.0274(19) Uani 1 1 d . .
C23 C 0.1777(5) 0.5529(9) 0.0041(3) 0.0243(18) Uani 1 1 d . .
C24 C 0.1283(5) 0.4750(11) -0.0259(3) 0.0292(19) Uani 1 1 d . .
H24 H 0.0724 0.4851 -0.0244 0.035 Uiso 1 1 calc R U
C25 C 0.1637(6) 0.3840(11) -0.0574(3) 0.032(2) Uani 1 1 d . .
H25 H 0.1318 0.3310 -0.0787 0.039 Uiso 1 1 calc R U
C26 C 0.2471(7) 0.3666(11) -0.0590(3) 0.038(2) Uani 1 1 d . .
H26 H 0.2701 0.2983 -0.0805 0.045 Uiso 1 1 calc R U
C27 C 0.2951(5) 0.4473(10) -0.0300(3) 0.0258(18) Uani 1 1 d . .
H27 H 0.3511 0.4384 -0.0314 0.031 Uiso 1 1 calc R U
C28 C 0.0795(6) 0.6958(11) 0.0533(3) 0.032(2) Uani 1 1 d . .
H28A H 0.0814 0.7798 0.0757 0.048 Uiso 1 1 calc R U
H28B H 0.0534 0.6020 0.0657 0.048 Uiso 1 1 calc R U
H28C H 0.0497 0.7333 0.0275 0.048 Uiso 1 1 calc R U

loop_
_atom_site_aniso_label
_atom_site_aniso_U_11
_atom_site_aniso_U_22
_atom_site_aniso_U_33
_atom_site_aniso_U_23
_atom_site_aniso_U_13
_atom_site_aniso_U_12
Hg 0.02687(18) 0.0363(2) 0.02014(16) 0.00009(14) 0.00038(13) -0.00344(15)
I1 0.0265(3) 0.0330(3) 0.0299(3) -0.0074(2) -0.0046(2) 0.0039(3)
I2 0.0255(3) 0.0466(4) 0.0301(3) -0.0046(3) 0.0053(2) 0.0000(3)
N11 0.030(4) 0.028(4) 0.019(4) -0.003(3) -0.005(3) -0.009(3)
N12 0.027(4) 0.044(5) 0.018(3) 0.008(3) -0.001(3) -0.011(4)
N21 0.026(4) 0.027(4) 0.022(4) 0.003(3) -0.005(3) -0.001(3)
N22 0.019(4) 0.029(4) 0.022(3) -0.003(3) 0.002(3) 0.000(3)
Se1 0.0344(5) 0.0364(5) 0.0232(4) 0.0054(4) 0.0010(4) 0.0020(4)
Se2 0.0273(5) 0.0244(4) 0.0215(4) -0.0027(3) -0.0031(3) 0.0012(4)
C11 0.037(5) 0.026(5) 0.018(4) 0.007(3) 0.000(4) -0.005(4)
C12 0.043(6) 0.024(4) 0.021(4) 0.005(3) 0.004(4) -0.004(4)
C13 0.028(5) 0.035(5) 0.013(4) 0.006(3) 0.000(3) -0.006(4)
C14 0.050(6) 0.026(5) 0.024(4) 0.000(4) -0.008(4) -0.012(4)
C15 0.058(7) 0.028(5) 0.021(4) 0.001(4) 0.005(5) 0.003(5)
C16 0.045(6) 0.031(5) 0.030(5) 0.000(4) 0.006(4) -0.002(4)
C17 0.045(6) 0.044(6) 0.025(5) 0.004(4) -0.002(4) -0.003(5)
C18 0.025(5) 0.062(7) 0.040(6) 0.005(5) -0.006(4) -0.018(5)
C21 0.035(5) 0.024(5) 0.020(4) 0.005(3) -0.004(4) 0.002(4)
C22 0.036(5) 0.025(4) 0.021(4) -0.002(3) -0.002(4) 0.003(4)
C23 0.036(5) 0.020(4) 0.016(4) 0.004(3) -0.001(3) -0.004(4)
C24 0.024(5) 0.030(5) 0.033(5) 0.000(4) 0.002(4) -0.003(4)
C25 0.043(6) 0.028(5) 0.025(5) -0.001(4) -0.005(4) -0.006(4)
C26 0.069(8) 0.024(5) 0.019(4) 0.000(4) 0.009(5) 0.011(5)
C27 0.030(5) 0.025(5) 0.022(4) 0.001(3) -0.003(4) 0.001(4)
C28 0.035(5) 0.027(5) 0.033(5) -0.002(4) -0.001(4) -0.002(4)

loop_
_atom_type_symbol
_atom_type_description
_atom_type_scat_dispersion_real
_atom_type_scat_dispersion_imag
_atom_type_scat_source
C C 0.0033 0.0016 'International Tables Vol C Tables 4.2.6.8 and 6.1.1.4'
H H 0.0000 0.0000 'International Tables Vol C Tables 4.2.6.8 and 6.1.1.4'
N N 0.0061 0.0033 'International Tables Vol C Tables 4.2.6.8 and 6.1.1.4'
Se Se -0.0929 2.2259 'International Tables Vol C Tables 4.2.6.8 and 6.1.1.4'
I I -0.4742 1.8119 'International Tables Vol C Tables 4.2.6.8 and 6.1.1.4'
Hg Hg -2.3894 9.2266 'International Tables Vol C Tables 4.2.6.8 and 6.1.1.4'

loop_
_geom_angle_atom_site_label_1
_geom_angle_atom_site_label_2
_geom_angle_atom_site_label_3
_geom_angle
Se2 Hg Se1 111.30(3)
Se2 Hg I1 106.62(3)
Se1 Hg I1 110.26(3)
Se2 Hg I2 116.19(3)
Se1 Hg I2 105.77(3)
I1 Hg I2 106.58(2)
C11 N11 C12 111.7(8)
C11 N12 C13 109.0(7)
C11 N12 C18 125.8(8)
C13 N12 C18 125.2(8)
C21 N21 C22 109.9(8)
C21 N22 C23 108.5(7)
C21 N22 C28 127.9(7)
C23 N22 C28 123.6(7)
C11 Se1 Hg 97.2(3)
C21 Se2 Hg 102.1(3)
N11 C11 N12 106.2(8)
N11 C11 Se1 126.9(7)
N12 C11 Se1 126.8(7)
N11 C12 C13 106.7(8)
N11 C12 C17 131.9(9)
C13 C12 C17 121.3(8)
C12 C13 C14 122.4(9)
C12 C13 N12 106.3(7)
C14 C13 N12 131.3(9)
C15 C14 C13 115.5(9)
C14 C15 C16 123.2(9)
C15 C16 C17 122.1(10)
C16 C17 C12 115.3(10)
N22 C21 N21 108.0(7)
N22 C21 Se2 124.0(7)
N21 C21 Se2 127.9(7)
C23 C22 N21 107.0(8)
C23 C22 C27 120.6(8)
N21 C22 C27 132.4(9)
C22 C23 C24 122.4(8)
C22 C23 N22 106.4(7)
C24 C23 N22 131.2(8)
C25 C24 C23 117.2(9)
C24 C25 C26 121.3(9)
C27 C26 C25 120.8(9)
C26 C27 C22 117.6(9)

loop_
_geom_bond_atom_site_label_1
_geom_bond_atom_site_label_2
_geom_bond_distance
Hg Se2 2.6149(10)
Hg Se1 2.6396(10)
Hg I1 2.7791(7)
Hg I2 2.8041(7)
N11 C11 1.328(12)
N11 C12 1.364(11)
N12 C11 1.374(11)
N12 C13 1.393(11)
N12 C18 1.449(12)
N21 C21 1.341(11)
N21 C22 1.368(11)
N22 C21 1.332(11)
N22 C23 1.407(10)
N22 C28 1.466(12)
Se1 C11 1.852(9)
Se2 C21 1.858(9)
C12 C13 1.377(13)
C12 C17 1.396(14)
C13 C14 1.383(12)
C14 C15 1.353(14)
C15 C16 1.372(14)
C16 C17 1.378(13)
C22 C23 1.365(13)
C22 C27 1.401(12)
C23 C24 1.395(12)
C24 C25 1.359(13)
C25 C26 1.417(15)
C26 C27 1.374(13)

loop_
_geom_hbond_atom_site_label_D
_geom_hbond_atom_site_label_H
_geom_hbond_atom_site_label_A
_geom_hbond_distance_DH
_geom_hbond_distance_HA
_geom_hbond_distance_DA
_geom_hbond_angle_DHA
_geom_hbond_site_symmetry_A
N11 H11 I1 0.71(6) 2.86(7) 3.489(7) 148(8) 8_655
N21 H21 I2 0.71(6) 2.88(6) 3.590(8) 175(9) .
